data_7700276
loop_
_publ_author_name
'Jia, Wei-Guo'
'Cheng, Ming-Xia'
'Gao, Li-Li'
'Tan, Siu Min'
'Wang, Chao'
'Liu, Xiaogang'
'Lee, Richmond'

_publ_section_title
;
 A ruthenium bisoxazoline complex as a photoredox catalyst for nitro
 compound reduction under visible light.
;
_journal_issue 27
_journal_name_full 'Dalton transactions (Cambridge, England : 2003)'
_journal_page_first 9949
_journal_page_last 9953
_journal_paper_doi 10.1039/c9dt00428a
_journal_volume 48
_journal_year 2019
_chemical_formula_moiety 'C30 H40 N6 O4 Ru, 2(F6 P)'
_chemical_formula_sum 'C30 H40 F12 N6 O4 P2 Ru'
_chemical_formula_weight 939.69
_space_group_crystal_system monoclinic
_space_group_IT_number 14
_space_group_name_Hall '-P 2yn'
_space_group_name_H-M_alt 'P 1 21/n 1'
_symmetry_space_group_name_Hall '-P 2yn'
_symmetry_space_group_name_H-M 'P 1 21/n 1'
_atom_sites_solution_hydrogens geom
_audit_creation_date 2017-10-11
_audit_creation_method
;
Olex2 1.2-beta
(compiled 2015.01.26 svn.r3150 for OlexSys, GUI svn.r4998)
;
_audit_update_record
;
2019-01-16 deposited with the CCDC.    2019-06-17 downloaded from the CCDC.
;
_cell_angle_alpha 90
_cell_angle_beta 104.0360(10)
_cell_angle_gamma 90
_cell_formula_units_Z 4
_cell_length_a 10.8673(4)
_cell_length_b 27.2041(9)
_cell_length_c 13.2100(5)
_cell_measurement_reflns_used 9939
_cell_measurement_temperature 273(2)
_cell_measurement_theta_max 27.46
_cell_measurement_theta_min 2.96
_cell_volume 3788.7(2)
_computing_molecular_graphics 'Olex2 (Dolomanov et al., 2009)'
_computing_publication_material 'Olex2 (Dolomanov et al., 2009)'
_computing_structure_refinement 'ShelXL (Sheldrick, 2008)'
_diffrn_ambient_temperature 273.15
_diffrn_measured_fraction_theta_full 0.997
_diffrn_measured_fraction_theta_max 0.990
_diffrn_measurement_device_type 'CCD area detector'
_diffrn_measurement_method 'phi and omega scans'
_diffrn_radiation_monochromator graphite
_diffrn_radiation_type MoK\a
_diffrn_radiation_wavelength 0.71073
_diffrn_reflns_av_R_equivalents 0.0350
_diffrn_reflns_av_unetI/netI 0.0258
_diffrn_reflns_Laue_measured_fraction_full 0.997
_diffrn_reflns_Laue_measured_fraction_max 0.990
_diffrn_reflns_limit_h_max 14
_diffrn_reflns_limit_h_min -14
_diffrn_reflns_limit_k_max 35
_diffrn_reflns_limit_k_min -35
_diffrn_reflns_limit_l_max 17
_diffrn_reflns_limit_l_min -17
_diffrn_reflns_number 52240
_diffrn_reflns_point_group_measured_fraction_full 0.997
_diffrn_reflns_point_group_measured_fraction_max 0.990
_diffrn_reflns_theta_full 25.242
_diffrn_reflns_theta_max 27.538
_diffrn_reflns_theta_min 2.963
_exptl_absorpt_coefficient_mu 0.601
_exptl_absorpt_correction_T_max 0.7456
_exptl_absorpt_correction_T_min 0.6119
_exptl_absorpt_correction_type none
_exptl_crystal_colour 'clear orangish'
_exptl_crystal_colour_lustre clear
_exptl_crystal_colour_modifier orangish
_exptl_crystal_density_diffrn 1.647
_exptl_crystal_description block
_exptl_crystal_F_000 1904
_exptl_crystal_size_max 0.21
_exptl_crystal_size_mid 0.2
_exptl_crystal_size_min 0.2
_refine_diff_density_max 0.749
_refine_diff_density_min -1.171
_refine_diff_density_rms 0.081
_refine_ls_extinction_method none
_refine_ls_goodness_of_fit_ref 1.136
_refine_ls_hydrogen_treatment constr
_refine_ls_matrix_type full
_refine_ls_number_parameters 540
_refine_ls_number_reflns 8657
_refine_ls_number_restraints 757
_refine_ls_restrained_S_all 1.125
_refine_ls_R_factor_all 0.0673
_refine_ls_R_factor_gt 0.0540
_refine_ls_shift/su_max 0.003
_refine_ls_shift/su_mean 0.000
_refine_ls_structure_factor_coef Fsqd
_refine_ls_weighting_details
;
 w=1/[\s^2^(Fo^2^)+(0.0393P)^2^+9.3147P]
 where P=(Fo^2^+2Fc^2^)/3
;
_refine_ls_weighting_scheme calc
_refine_ls_wR_factor_gt 0.1189
_refine_ls_wR_factor_ref 0.1249
_reflns_Friedel_coverage 0.000
_reflns_number_gt 7341
_reflns_number_total 8657
_reflns_threshold_expression 'I > 2\s(I)'
_cod_data_source_file c9dt00428a2.cif
_cod_data_source_block ygz
_cod_depositor_comments 'Adding full bibliography for 7700276.cif.'
_cod_database_code 7700276
_shelxl_version_number 2013-2
_shelx_space_group_comment
;
The symmetry employed for this shelxl refinement is uniquely defined
by the following loop, which should always be used as a source of
symmetry information in preference to the above space-group names.
They are only intended as comments.
;
_shelx_estimated_absorpt_t_max 0.889
_shelx_estimated_absorpt_t_min 0.884
_olex2_refinement_description
;
1. Fixed Uiso
 At 1.2 times of:
  All C(H) groups, All C(H,H) groups
 At 1.5 times of:
  All C(H,H,H) groups
2. Rigid bond restraints
 C13, C14
 with sigma for 1-2 distances of 0.01 and sigma for 1-3 distances of 0.001
3. Uiso/Uaniso restraints and constraints
All non-hydrogen atoms have similar U: within 1.7A with sigma of 0.03 and sigma
for terminal atoms of 0.07
All non-hydrogen atoms restrained to be isotropic: with sigma of 0.1 and sigma
for terminal atoms of 0.2
4. Others
 Fixed Sof: F3B(0.5) F4B(0.4) F6B(0.5) F4A(0.3) F4C(0.3) F3A(0.5) F6A(0.5)
5.a Secondary CH2 refined with riding coordinates:
 C4(H4A,H4B), C7(H7A,H7B), C14(H14A,H14B), C17(H17A,H17B)
5.b Aromatic/amide H refined with riding coordinates:
 C21(H21), C22(H22), C23(H23), C24(H24), C27(H27), C28(H28), C29(H29), C30(H30)
5.c Idealised Me refined as rotating group:
 C1(H1A,H1B,H1C), C2(H2A,H2B,H2C), C9(H9A,H9B,H9C), C10(H10A,H10B,H10C),
 C11(H11A,H11B,H11C), C12(H12A,H12B,H12C), C19(H19A,H19B,H19C), C20(H20A,H20B,
 H20C)
;
_olex2_submission_special_instructions 'No special instructions were received'

loop_
_space_group_symop_operation_xyz
'x, y, z'
'-x+1/2, y+1/2, -z+1/2'
'-x, -y, -z'
'x-1/2, -y-1/2, z-1/2'

loop_
_atom_site_label
_atom_site_type_symbol
_atom_site_fract_x
_atom_site_fract_y
_atom_site_fract_z
_atom_site_U_iso_or_equiv
_atom_site_adp_type
_atom_site_occupancy
_atom_site_site_symmetry_order
_atom_site_calc_flag
_atom_site_refinement_flags_posn
_atom_site_refinement_flags_adp
_atom_site_refinement_flags_occupancy
Ru1 Ru 0.36388(2) 0.62333(2) 0.73032(2) 0.02493(9) Uani 1 1 d . U .
P1 P 0.65091(13) 0.64854(5) 0.39281(10) 0.0561(3) Uani 1 1 d . U .
F1 F 0.7614(7) 0.6171(2) 0.4655(7) 0.189(3) Uani 1 1 d . U .
O1 O 0.7500(3) 0.61895(12) 0.7344(3) 0.0539(8) Uani 1 1 d . U .
N1 N 0.5481(3) 0.59493(11) 0.7265(2) 0.0300(6) Uani 1 1 d . U .
C1 C 0.5994(6) 0.5124(2) 0.8123(5) 0.0691(16) Uani 1 1 d . U .
H1A H 0.6178 0.5286 0.8789 0.104 Uiso 1 1 calc GR . .
H1B H 0.6539 0.4844 0.8155 0.104 Uiso 1 1 calc GR . .
H1C H 0.5125 0.5019 0.7947 0.104 Uiso 1 1 calc GR . .
P2 P 0.04883(15) 0.59919(6) 1.05057(11) 0.0633(4) Uani 1 1 d . U .
F2 F 0.7330(4) 0.69658(13) 0.4272(3) 0.0896(11) Uani 1 1 d . U .
O2 O 0.6564(3) 0.71691(12) 0.7018(3) 0.0664(10) Uani 1 1 d . U .
N2 N 0.4642(3) 0.68719(11) 0.7079(3) 0.0340(7) Uani 1 1 d . U .
C2 C 0.5841(6) 0.52416(19) 0.6222(4) 0.0654(14) Uani 1 1 d . U .
H2A H 0.4942 0.5186 0.6028 0.098 Uiso 1 1 calc GR . .
H2B H 0.6276 0.4934 0.6232 0.098 Uiso 1 1 calc GR . .
H2C H 0.6073 0.5458 0.5724 0.098 Uiso 1 1 calc GR . .
F3B F 0.6853(15) 0.6464(6) 0.2878(8) 0.127(4) Uani 0.5 1 d . U P
O3 O 0.4336(4) 0.56520(14) 1.0319(3) 0.0715(11) Uani 1 1 d . U .
N3 N 0.4281(3) 0.61728(12) 0.8971(2) 0.0364(7) Uani 1 1 d . U .
C3 C 0.6211(4) 0.54758(14) 0.7307(3) 0.0382(9) Uani 1 1 d . U .
F4B F 0.5450(14) 0.6750(4) 0.3235(12) 0.088(4) Uani 0.4 1 d . U P
O4 O 0.2805(3) 0.49951(12) 0.8864(3) 0.0577(8) Uani 1 1 d . U .
N4 N 0.2828(3) 0.55633(11) 0.7615(2) 0.0294(6) Uani 1 1 d . U .
C4 C 0.7575(4) 0.56606(19) 0.7520(5) 0.0652(15) Uani 1 1 d . U .
H4A H 0.8024 0.5589 0.8233 0.078 Uiso 1 1 calc R . .
H4B H 0.8020 0.5504 0.7052 0.078 Uiso 1 1 calc R . .
F5 F 0.5716(4) 0.59965(14) 0.3586(4) 0.0986(12) Uani 1 1 d . U .
N5 N 0.1946(3) 0.65700(11) 0.7289(3) 0.0343(7) Uani 1 1 d . U .
C5 C 0.6278(3) 0.62934(15) 0.7248(3) 0.0383(8) Uani 1 1 d . U .
F6B F 0.5756(13) 0.6611(5) 0.4734(12) 0.116(4) Uani 0.5 1 d . U P
N6 N 0.2809(3) 0.62296(12) 0.5740(2) 0.0375(7) Uani 1 1 d . U .
C6 C 0.5812(4) 0.67956(14) 0.7117(4) 0.0413(9) Uani 1 1 d . U .
F7 F 0.1462(6) 0.6391(3) 1.0815(8) 0.238(5) Uani 1 1 d . U .
C7 C 0.5755(5) 0.76002(19) 0.6974(6) 0.085(2) Uani 1 1 d . U .
H7A H 0.5849 0.7819 0.6417 0.102 Uiso 1 1 calc R . .
H7B H 0.5974 0.7779 0.7628 0.102 Uiso 1 1 calc R . .
F8 F 0.1187(6) 0.5806(2) 0.9681(4) 0.149(2) Uani 1 1 d . U .
C8 C 0.4398(4) 0.74044(14) 0.6766(4) 0.0462(10) Uani 1 1 d . U .
F9 F -0.0364(7) 0.6341(3) 0.9654(5) 0.177(3) Uani 1 1 d . U .
C9 C 0.3750(7) 0.7420(2) 0.5614(5) 0.0790(18) Uani 1 1 d . U .
H9A H 0.4225 0.7227 0.5233 0.119 Uiso 1 1 calc GR . .
H9B H 0.3706 0.7754 0.5373 0.119 Uiso 1 1 calc GR . .
H9C H 0.2908 0.7289 0.5505 0.119 Uiso 1 1 calc GR . .
F10 F -0.0609(6) 0.5614(2) 1.0159(5) 0.162(2) Uani 1 1 d . U .
C10 C 0.3643(6) 0.76690(18) 0.7413(5) 0.0713(16) Uani 1 1 d . U .
H10A H 0.2792 0.7543 0.7254 0.107 Uiso 1 1 calc GR . .
H10B H 0.3624 0.8014 0.7259 0.107 Uiso 1 1 calc GR . .
H10C H 0.4030 0.7619 0.8140 0.107 Uiso 1 1 calc GR . .
F11 F -0.0250(4) 0.62174(16) 1.1300(3) 0.0979(13) Uani 1 1 d . U .
C11 C 0.6452(6) 0.6421(5) 0.9849(6) 0.151(5) Uani 1 1 d . U .
H11A H 0.6666 0.6098 0.9654 0.226 Uiso 1 1 calc GR . .
H11B H 0.6990 0.6506 1.0516 0.226 Uiso 1 1 calc GR . .
H11C H 0.6569 0.6654 0.9336 0.226 Uiso 1 1 calc GR . .
F12 F 0.1170(7) 0.5638(3) 1.1320(4) 0.192(3) Uani 1 1 d . U .
C12 C 0.4650(10) 0.6930(3) 1.0044(6) 0.140(4) Uani 1 1 d . U .
H12A H 0.4766 0.7133 0.9480 0.211 Uiso 1 1 calc GR . .
H12B H 0.5126 0.7063 1.0695 0.211 Uiso 1 1 calc GR . .
H12C H 0.3767 0.6921 1.0043 0.211 Uiso 1 1 calc GR . .
C13 C 0.5097(4) 0.64277(18) 0.9914(3) 0.0488(10) Uani 1 1 d . U .
C14 C 0.4921(9) 0.6097(3) 1.0785(5) 0.107(3) Uani 1 1 d . U .
H14A H 0.5735 0.6025 1.1257 0.129 Uiso 1 1 calc R . .
H14B H 0.4387 0.6256 1.1179 0.129 Uiso 1 1 calc R . .
C15 C 0.3965(4) 0.57610(16) 0.9316(3) 0.0419(9) Uani 1 1 d . U .
C16 C 0.3162(4) 0.54275(15) 0.8572(3) 0.0405(9) Uani 1 1 d . U .
C17 C 0.2126(6) 0.4766(2) 0.7884(5) 0.0717(16) Uani 1 1 d . U .
H17A H 0.1330 0.4626 0.7953 0.086 Uiso 1 1 calc R . .
H17B H 0.2635 0.4508 0.7682 0.086 Uiso 1 1 calc R . .
C18 C 0.1890(4) 0.51792(15) 0.7077(4) 0.0432(9) Uani 1 1 d . U .
C19 C 0.0568(4) 0.5388(2) 0.6953(5) 0.0746(17) Uani 1 1 d . U .
H19A H 0.0474 0.5505 0.7616 0.112 Uiso 1 1 calc GR . .
H19B H -0.0048 0.5136 0.6702 0.112 Uiso 1 1 calc GR . .
H19C H 0.0442 0.5655 0.6463 0.112 Uiso 1 1 calc GR . .
C20 C 0.2122(5) 0.5012(2) 0.6054(4) 0.0655(14) Uani 1 1 d . U .
H20A H 0.2032 0.5287 0.5585 0.098 Uiso 1 1 calc GR . .
H20B H 0.1517 0.4763 0.5757 0.098 Uiso 1 1 calc GR . .
H20C H 0.2964 0.4881 0.6167 0.098 Uiso 1 1 calc GR . .
C21 C 0.1613(4) 0.67508(17) 0.8124(4) 0.0507(11) Uani 1 1 d . U .
H21 H 0.2169 0.6717 0.8777 0.061 Uiso 1 1 calc R . .
C22 C 0.0465(5) 0.69875(19) 0.8049(5) 0.0683(16) Uani 1 1 d . U .
H22 H 0.0260 0.7116 0.8640 0.082 Uiso 1 1 calc R . .
C23 C -0.0352(5) 0.7028(2) 0.7100(6) 0.0741(18) Uani 1 1 d . U .
H23 H -0.1125 0.7187 0.7035 0.089 Uiso 1 1 calc R . .
C24 C -0.0039(4) 0.68320(19) 0.6219(5) 0.0642(14) Uani 1 1 d . U .
H24 H -0.0601 0.6854 0.5566 0.077 Uiso 1 1 calc R . .
C25 C 0.1125(4) 0.66047(15) 0.6338(4) 0.0439(10) Uani 1 1 d . U .
C26 C 0.1579(4) 0.64019(16) 0.5472(4) 0.0468(10) Uani 1 1 d . U .
C27 C 0.0862(5) 0.6378(2) 0.4452(4) 0.0701(15) Uani 1 1 d . U .
H27 H 0.0014 0.6473 0.4285 0.084 Uiso 1 1 calc R . .
C28 C 0.1429(7) 0.6212(2) 0.3686(4) 0.0845(19) Uani 1 1 d . U .
H28 H 0.0961 0.6191 0.2998 0.101 Uiso 1 1 calc R . .
C29 C 0.2670(6) 0.6080(2) 0.3940(4) 0.0646(14) Uani 1 1 d . U .
H29 H 0.3068 0.5980 0.3425 0.077 Uiso 1 1 calc R . .
C30 C 0.3338(5) 0.60952(17) 0.4976(3) 0.0502(11) Uani 1 1 d . U .
H30 H 0.4190 0.6008 0.5144 0.060 Uiso 1 1 calc R . .
F4A F 0.6056(17) 0.6770(5) 0.2805(11) 0.069(4) Uani 0.3 1 d . U P
F4C F 0.5149(12) 0.6791(5) 0.3826(15) 0.072(3) Uani 0.3 1 d . U P
F3A F 0.7561(10) 0.6287(3) 0.3404(13) 0.111(4) Uani 0.5 1 d . U P
F6A F 0.6373(14) 0.6408(5) 0.5050(7) 0.112(4) Uani 0.5 1 d . U P

loop_
_atom_site_aniso_label
_atom_site_aniso_U_11
_atom_site_aniso_U_22
_atom_site_aniso_U_33
_atom_site_aniso_U_23
_atom_site_aniso_U_13
_atom_site_aniso_U_12
Ru1 0.02213(13) 0.02598(14) 0.02637(14) 0.00226(11) 0.00527(9) 0.00260(11)
P1 0.0627(8) 0.0606(8) 0.0477(7) -0.0062(6) 0.0187(6) -0.0136(6)
F1 0.160(6) 0.112(4) 0.238(8) -0.006(5) -0.064(5) 0.003(4)
O1 0.0264(13) 0.0529(19) 0.084(2) -0.0007(17) 0.0171(14) 0.0030(12)
N1 0.0257(14) 0.0288(15) 0.0349(16) 0.0004(12) 0.0060(12) 0.0051(12)
C1 0.077(4) 0.059(3) 0.078(4) 0.031(3) 0.033(3) 0.039(3)
P2 0.0778(9) 0.0647(9) 0.0523(7) -0.0135(7) 0.0252(7) -0.0039(7)
F2 0.108(3) 0.078(2) 0.075(2) -0.0071(18) 0.006(2) -0.037(2)
O2 0.0437(18) 0.0383(17) 0.125(3) 0.0043(19) 0.036(2) -0.0099(14)
N2 0.0333(16) 0.0246(14) 0.0460(18) 0.0018(13) 0.0130(14) 0.0014(12)
C2 0.079(4) 0.049(3) 0.069(3) -0.014(3) 0.019(3) 0.013(3)
F3B 0.152(10) 0.182(11) 0.064(6) -0.049(6) 0.062(6) -0.086(8)
O3 0.100(3) 0.071(2) 0.0330(17) 0.0137(16) -0.0036(17) -0.007(2)
N3 0.0348(16) 0.0429(18) 0.0302(15) -0.0033(14) 0.0054(13) -0.0003(14)
C3 0.0312(19) 0.036(2) 0.048(2) 0.0017(17) 0.0116(16) 0.0110(15)
F4B 0.081(9) 0.079(6) 0.082(9) 0.010(7) -0.023(6) 0.005(6)
O4 0.079(2) 0.0439(17) 0.0507(18) 0.0141(15) 0.0175(17) -0.0121(16)
N4 0.0263(14) 0.0288(15) 0.0329(15) 0.0010(12) 0.0068(12) -0.0010(12)
C4 0.034(2) 0.057(3) 0.102(4) -0.006(3) 0.010(3) 0.012(2)
F5 0.087(3) 0.077(2) 0.134(3) -0.028(2) 0.030(2) -0.030(2)
N5 0.0294(15) 0.0311(16) 0.0436(18) 0.0067(14) 0.0110(13) 0.0050(12)
C5 0.0263(17) 0.039(2) 0.051(2) -0.0013(18) 0.0127(16) 0.0010(15)
F6B 0.120(9) 0.123(9) 0.136(10) -0.061(8) 0.090(8) -0.027(6)
N6 0.0374(16) 0.0397(17) 0.0334(16) 0.0011(14) 0.0044(13) -0.0005(14)
C6 0.036(2) 0.0307(19) 0.062(3) 0.0007(18) 0.0208(19) -0.0050(16)
F7 0.156(5) 0.214(7) 0.396(11) -0.216(8) 0.166(7) -0.122(5)
C7 0.062(3) 0.037(3) 0.162(6) 0.014(3) 0.039(4) -0.003(2)
F8 0.214(6) 0.138(4) 0.132(4) -0.043(3) 0.113(4) 0.008(4)
C8 0.052(2) 0.0271(19) 0.065(3) 0.0061(19) 0.025(2) 0.0034(17)
F9 0.217(7) 0.206(6) 0.125(4) 0.083(4) 0.076(5) 0.061(5)
C9 0.121(5) 0.044(3) 0.077(4) 0.025(3) 0.033(4) 0.018(3)
F10 0.174(5) 0.145(5) 0.168(5) -0.055(4) 0.040(4) -0.071(4)
C10 0.102(4) 0.036(2) 0.090(4) -0.001(3) 0.050(4) 0.013(3)
F11 0.094(3) 0.135(4) 0.069(2) -0.013(2) 0.028(2) 0.028(2)
C11 0.060(4) 0.296(13) 0.088(5) -0.094(7) 0.003(4) -0.065(6)
F12 0.239(7) 0.222(7) 0.111(4) 0.041(4) 0.033(4) 0.158(6)
C12 0.218(10) 0.078(5) 0.081(5) -0.046(4) -0.052(6) 0.044(6)
C13 0.051(2) 0.054(3) 0.033(2) -0.0085(19) -0.0038(18) -0.004(2)
C14 0.161(7) 0.095(5) 0.046(3) 0.007(3) -0.013(4) -0.033(5)
C15 0.046(2) 0.049(2) 0.0292(19) 0.0071(17) 0.0051(16) 0.0017(18)
C16 0.048(2) 0.034(2) 0.040(2) 0.0086(17) 0.0117(18) -0.0008(17)
C17 0.087(4) 0.048(3) 0.075(4) 0.009(3) 0.009(3) -0.022(3)
C18 0.036(2) 0.038(2) 0.054(2) -0.0035(19) 0.0077(18) -0.0074(17)
C19 0.033(2) 0.070(4) 0.118(5) -0.018(3) 0.011(3) -0.012(2)
C20 0.074(3) 0.057(3) 0.066(3) -0.023(3) 0.017(3) -0.016(3)
C21 0.050(3) 0.049(2) 0.061(3) 0.009(2) 0.031(2) 0.011(2)
C22 0.065(3) 0.058(3) 0.101(4) 0.018(3) 0.057(3) 0.024(3)
C23 0.044(3) 0.065(3) 0.126(5) 0.032(3) 0.045(3) 0.021(2)
C24 0.039(2) 0.059(3) 0.091(4) 0.025(3) 0.008(3) 0.010(2)
C25 0.0304(19) 0.038(2) 0.059(3) 0.0128(19) 0.0030(18) 0.0028(16)
C26 0.043(2) 0.043(2) 0.048(2) 0.0086(19) -0.0022(19) 0.0015(18)
C27 0.062(3) 0.080(4) 0.053(3) 0.009(3) -0.015(2) 0.007(3)
C28 0.107(5) 0.094(5) 0.036(3) 0.004(3) -0.012(3) 0.007(4)
C29 0.091(4) 0.070(3) 0.031(2) 0.002(2) 0.011(2) 0.006(3)
C30 0.062(3) 0.053(3) 0.036(2) 0.0037(19) 0.012(2) 0.004(2)
F4A 0.081(9) 0.064(7) 0.045(6) 0.013(6) -0.017(6) -0.012(7)
F4C 0.058(6) 0.064(7) 0.097(10) 0.010(7) 0.027(7) 0.010(5)
F3A 0.085(6) 0.073(5) 0.196(11) -0.004(6) 0.074(7) 0.015(4)
F6A 0.151(10) 0.128(9) 0.057(4) 0.030(5) 0.028(6) -0.021(7)

loop_
_atom_type_symbol
_atom_type_description
_atom_type_scat_dispersion_real
_atom_type_scat_dispersion_imag
_atom_type_scat_source
C C 0.0033 0.0016 'International Tables Vol C Tables 4.2.6.8 and 6.1.1.4'
H H 0.0000 0.0000 'International Tables Vol C Tables 4.2.6.8 and 6.1.1.4'
N N 0.0061 0.0033 'International Tables Vol C Tables 4.2.6.8 and 6.1.1.4'
O O 0.0106 0.0060 'International Tables Vol C Tables 4.2.6.8 and 6.1.1.4'
F F 0.0171 0.0103 'International Tables Vol C Tables 4.2.6.8 and 6.1.1.4'
P P 0.1023 0.0942 'International Tables Vol C Tables 4.2.6.8 and 6.1.1.4'
Ru Ru -1.2594 0.8363 'International Tables Vol C Tables 4.2.6.8 and 6.1.1.4'

loop_
_geom_angle_atom_site_label_1
_geom_angle_atom_site_label_2
_geom_angle_atom_site_label_3
_geom_angle
N2 Ru1 N1 77.16(11)
N2 Ru1 N3 98.99(13)
N3 Ru1 N1 85.65(12)
N4 Ru1 N1 97.40(11)
N4 Ru1 N2 173.76(12)
N4 Ru1 N3 77.35(12)
N5 Ru1 N1 174.19(12)
N5 Ru1 N2 97.12(12)
N5 Ru1 N3 96.36(12)
N5 Ru1 N4 88.37(12)
N6 Ru1 N1 99.15(12)
N6 Ru1 N2 88.78(13)
N6 Ru1 N3 171.64(13)
N6 Ru1 N4 95.17(12)
N6 Ru1 N5 79.53(13)
F1 P1 F4A 144.7(8)
F1 P1 F4C 146.9(7)
F2 P1 F1 88.9(3)
F2 P1 F5 178.6(2)
F2 P1 F4A 84.0(5)
F2 P1 F4C 92.2(5)
F3B P1 F1 102.3(8)
F3B P1 F2 92.8(4)
F3B P1 F5 86.8(4)
F3B P1 F6B 158.9(10)
F3B P1 F4A 43.9(7)
F3B P1 F4C 110.7(9)
F3B P1 F3A 38.6(6)
F3B P1 F6A 166.9(9)
F4B P1 F1 176.7(5)
F4B P1 F2 94.4(5)
F4B P1 F3B 77.3(8)
F4B P1 F5 86.8(5)
F4B P1 F6B 81.7(8)
F4B P1 F4A 35.8(6)
F4B P1 F4C 33.4(6)
F4B P1 F3A 115.9(9)
F4B P1 F6A 115.0(9)
F5 P1 F1 89.9(3)
F5 P1 F4A 96.6(5)
F5 P1 F4C 89.2(5)
F6B P1 F1 98.8(7)
F6B P1 F2 88.6(5)
F6B P1 F5 92.3(5)
F6B P1 F4A 115.5(9)
F6B P1 F4C 48.3(7)
F6B P1 F3A 162.4(9)
F6B P1 F6A 33.7(6)
F4A P1 F4C 68.1(8)
F3A P1 F1 63.7(6)
F3A P1 F2 89.5(4)
F3A P1 F5 89.4(4)
F3A P1 F4A 81.6(8)
F3A P1 F4C 149.3(8)
F6A P1 F1 65.2(6)
F6A P1 F2 90.9(5)
F6A P1 F5 89.3(5)
F6A P1 F4A 149.1(9)
F6A P1 F4C 81.7(7)
F6A P1 F3A 128.9(8)
P1 F1 F3A 57.4(4)
P1 F1 F6A 55.9(4)
F3A F1 F6A 113.3(5)
C5 O1 C4 104.0(3)
C3 N1 Ru1 142.1(2)
C5 N1 Ru1 112.0(2)
C5 N1 C3 105.8(3)
H1A C1 H1B 109.5
H1A C1 H1C 109.5
H1B C1 H1C 109.5
C3 C1 H1A 109.5
C3 C1 H1B 109.5
C3 C1 H1C 109.5
F7 P2 F8 89.7(3)
F7 P2 F9 90.7(5)
F7 P2 F10 175.0(5)
F7 P2 F11 88.6(3)
F8 P2 F9 89.9(3)
F8 P2 F10 92.8(3)
F8 P2 F11 175.9(3)
F9 P2 F11 86.3(3)
F10 P2 F9 85.0(4)
F10 P2 F11 88.6(3)
F12 P2 F7 94.3(5)
F12 P2 F8 93.1(3)
F12 P2 F9 174.2(4)
F12 P2 F10 89.9(4)
F12 P2 F11 90.8(3)
C6 O2 C7 103.9(3)
C6 N2 Ru1 113.8(3)
C6 N2 C8 105.9(3)
C8 N2 Ru1 139.9(3)
H2A C2 H2B 109.5
H2A C2 H2C 109.5
H2B C2 H2C 109.5
C3 C2 H2A 109.5
C3 C2 H2B 109.5
C3 C2 H2C 109.5
F4A F3B P1 73.3(8)
F3A F3B P1 73.1(8)
F3A F3B F4A 142.9(13)
C15 O3 C14 103.7(4)
C13 N3 Ru1 142.1(3)
C15 N3 Ru1 112.4(3)
C15 N3 C13 105.2(3)
N1 C3 C2 107.8(3)
N1 C3 C4 101.8(3)
C1 C3 N1 113.4(3)
C1 C3 C2 110.9(4)
C1 C3 C4 113.1(4)
C4 C3 C2 109.4(4)
F4A F4B P1 81.5(12)
F4C F4B P1 85.2(12)
F4C F4B F4A 157(2)
C16 O4 C17 103.9(3)
C16 N4 Ru1 114.2(3)
C16 N4 C18 105.1(3)
C18 N4 Ru1 140.6(2)
O1 C4 C3 106.3(3)
O1 C4 H4A 110.5
O1 C4 H4B 110.5
C3 C4 H4A 110.5
C3 C4 H4B 110.5
H4A C4 H4B 108.7
C21 N5 Ru1 125.4(3)
C21 N5 C25 119.4(4)
C25 N5 Ru1 115.2(3)
O1 C5 C6 121.4(3)
N1 C5 O1 120.4(4)
N1 C5 C6 118.2(3)
F4C F6B P1 71.5(7)
F6A F6B P1 73.7(10)
F6A F6B F4C 144.4(15)
C26 N6 Ru1 114.9(3)
C30 N6 Ru1 127.1(3)
C30 N6 C26 118.0(4)
O2 C6 C5 121.7(3)
N2 C6 O2 120.1(4)
N2 C6 C5 118.2(3)
O2 C7 H7A 110.6
O2 C7 H7B 110.6
O2 C7 C8 105.8(4)
H7A C7 H7B 108.7
C8 C7 H7A 110.6
C8 C7 H7B 110.6
N2 C8 C7 100.8(3)
N2 C8 C9 108.1(4)
C9 C8 C7 111.3(5)
C10 C8 N2 112.7(4)
C10 C8 C7 111.5(5)
C10 C8 C9 111.9(5)
C8 C9 H9A 109.5
C8 C9 H9B 109.5
C8 C9 H9C 109.5
H9A C9 H9B 109.5
H9A C9 H9C 109.5
H9B C9 H9C 109.5
C8 C10 H10A 109.5
C8 C10 H10B 109.5
C8 C10 H10C 109.5
H10A C10 H10B 109.5
H10A C10 H10C 109.5
H10B C10 H10C 109.5
H11A C11 H11B 109.5
H11A C11 H11C 109.5
H11B C11 H11C 109.5
C13 C11 H11A 109.5
C13 C11 H11B 109.5
C13 C11 H11C 109.5
H12A C12 H12B 109.5
H12A C12 H12C 109.5
H12B C12 H12C 109.5
C13 C12 H12A 109.5
C13 C12 H12B 109.5
C13 C12 H12C 109.5
C11 C13 N3 109.6(4)
C11 C13 C14 110.2(7)
C12 C13 N3 112.2(4)
C12 C13 C11 112.1(7)
C12 C13 C14 111.0(6)
C14 C13 N3 101.4(4)
O3 C14 C13 107.5(5)
O3 C14 H14A 110.2
O3 C14 H14B 110.2
C13 C14 H14A 110.2
C13 C14 H14B 110.2
H14A C14 H14B 108.5
O3 C15 C16 121.5(4)
N3 C15 O3 120.4(4)
N3 C15 C16 118.0(3)
O4 C16 C15 121.6(4)
N4 C16 O4 120.7(4)
N4 C16 C15 117.7(3)
O4 C17 H17A 110.6
O4 C17 H17B 110.6
O4 C17 C18 105.5(4)
H17A C17 H17B 108.8
C18 C17 H17A 110.6
C18 C17 H17B 110.6
N4 C18 C17 101.6(3)
N4 C18 C19 107.8(3)
C19 C18 C17 110.3(5)
C20 C18 N4 112.9(4)
C20 C18 C17 111.6(4)
C20 C18 C19 112.1(4)
C18 C19 H19A 109.5
C18 C19 H19B 109.5
C18 C19 H19C 109.5
H19A C19 H19B 109.5
H19A C19 H19C 109.5
H19B C19 H19C 109.5
C18 C20 H20A 109.5
C18 C20 H20B 109.5
C18 C20 H20C 109.5
H20A C20 H20B 109.5
H20A C20 H20C 109.5
H20B C20 H20C 109.5
N5 C21 H21 118.9
N5 C21 C22 122.1(5)
C22 C21 H21 118.9
C21 C22 H22 120.6
C23 C22 C21 118.7(5)
C23 C22 H22 120.6
C22 C23 H23 119.9
C22 C23 C24 120.3(5)
C24 C23 H23 119.9
C23 C24 H24 120.7
C25 C24 C23 118.5(5)
C25 C24 H24 120.7
N5 C25 C24 120.9(5)
N5 C25 C26 115.3(3)
C24 C25 C26 123.7(4)
N6 C26 C25 114.7(4)
N6 C26 C27 121.1(5)
C27 C26 C25 124.2(4)
C26 C27 H27 120.6
C28 C27 C26 118.8(5)
C28 C27 H27 120.6
C27 C28 H28 120.0
C29 C28 C27 120.0(5)
C29 C28 H28 120.0
C28 C29 H29 120.5
C28 C29 C30 119.1(5)
C30 C29 H29 120.5
N6 C30 C29 122.7(5)
N6 C30 H30 118.6
C29 C30 H30 118.6
F3B F4A P1 62.8(7)
F4B F4A P1 62.7(10)
F4B F4A F3B 119.8(16)
F4B F4C P1 61.4(10)
F4B F4C F6B 121.6(15)
F6B F4C P1 60.2(7)
P1 F3A F1 58.8(5)
F3B F3A P1 68.2(7)
F3B F3A F1 126.9(11)
P1 F6A F1 58.9(5)
F6B F6A P1 72.6(10)
F6B F6A F1 131.2(14)

loop_
_geom_bond_atom_site_label_1
_geom_bond_atom_site_label_2
_geom_bond_distance
Ru1 N1 2.157(3)
Ru1 N2 2.110(3)
Ru1 N3 2.150(3)
Ru1 N4 2.108(3)
Ru1 N5 2.051(3)
Ru1 N6 2.042(3)
P1 F1 1.593(6)
P1 F2 1.585(3)
P1 F3B 1.522(8)
P1 F4B 1.473(10)
P1 F5 1.590(4)
P1 F6B 1.530(9)
P1 F4A 1.640(12)
P1 F4C 1.672(13)
P1 F3A 1.569(9)
P1 F6A 1.540(10)
F1 F3A 1.670(15)
F1 F6A 1.689(15)
O1 C4 1.457(6)
O1 C5 1.333(4)
N1 C3 1.507(4)
N1 C5 1.280(5)
C1 H1A 0.9600
C1 H1B 0.9600
C1 H1C 0.9600
C1 C3 1.502(6)
P2 F7 1.502(5)
P2 F8 1.556(4)
P2 F9 1.588(6)
P2 F10 1.557(5)
P2 F11 1.591(4)
P2 F12 1.498(5)
O2 C6 1.330(5)
O2 C7 1.458(6)
N2 C6 1.278(5)
N2 C8 1.512(5)
C2 H2A 0.9600
C2 H2B 0.9600
C2 H2C 0.9600
C2 C3 1.531(6)
F3B F4A 1.188(19)
F3B F3A 1.024(16)
O3 C14 1.434(8)
O3 C15 1.322(5)
N3 C13 1.511(5)
N3 C15 1.287(5)
C3 C4 1.526(6)
F4B F4A 0.969(16)
F4B F4C 0.924(16)
O4 C16 1.326(5)
O4 C17 1.465(6)
N4 C16 1.282(5)
N4 C18 1.511(5)
C4 H4A 0.9700
C4 H4B 0.9700
N5 C21 1.335(5)
N5 C25 1.357(5)
C5 C6 1.453(5)
F6B F4C 1.315(19)
F6B F6A 0.890(15)
N6 C26 1.379(5)
N6 C30 1.328(5)
C7 H7A 0.9700
C7 H7B 0.9700
C7 C8 1.529(7)
C8 C9 1.515(8)
C8 C10 1.504(6)
C9 H9A 0.9600
C9 H9B 0.9600
C9 H9C 0.9600
C10 H10A 0.9600
C10 H10B 0.9600
C10 H10C 0.9600
C11 H11A 0.9600
C11 H11B 0.9600
C11 H11C 0.9600
C11 C13 1.495(8)
C12 H12A 0.9600
C12 H12B 0.9600
C12 H12C 0.9600
C12 C13 1.474(8)
C13 C14 1.509(8)
C14 H14A 0.9700
C14 H14B 0.9700
C15 C16 1.461(6)
C17 H17A 0.9700
C17 H17B 0.9700
C17 C18 1.526(7)
C18 C19 1.516(6)
C18 C20 1.504(7)
C19 H19A 0.9600
C19 H19B 0.9600
C19 H19C 0.9600
C20 H20A 0.9600
C20 H20B 0.9600
C20 H20C 0.9600
C21 H21 0.9300
C21 C22 1.386(6)
C22 H22 0.9300
C22 C23 1.354(9)
C23 H23 0.9300
C23 C24 1.394(9)
C24 H24 0.9300
C24 C25 1.382(6)
C25 C26 1.459(7)
C26 C27 1.385(6)
C27 H27 0.9300
C27 C28 1.382(9)
C28 H28 0.9300
C28 C29 1.357(9)
C29 H29 0.9300
C29 C30 1.386(6)
C30 H30 0.9300
